data_1528033
loop_
_publ_author_name
'Schoenemann, H.'
'Schuster, H.U.'

_publ_section_title
;
 Li1.25 Zn Ge und Li Cu0.93 As - zwei isotype Phasen
;
_journal_name_full 'Zeitschrift fuer Anorganische und Allgemeine Chemie'
_journal_page_first 87
_journal_page_last 94
_journal_volume 432
_journal_year 1977
_chemical_formula_sum 'As Cu0.93 Li'
_space_group_IT_number 143
_symmetry_space_group_name_Hall 'P 3'
_symmetry_space_group_name_H-M 'P 3'
_cell_angle_alpha 90
_cell_angle_beta 90
_cell_angle_gamma 120
_cell_formula_units_Z 3
_cell_length_a 4.125
_cell_length_b 4.125
_cell_length_c 9.025
_cell_volume 132.992
_citation_journal_id_ASTM ZAACAB
_cod_data_source_file Schoenemann_ZAACAB_1977_729.cif
_cod_data_source_block As1Cu0.93Li1
_cod_original_cell_volume 132.9921
_cod_original_formula_sum 'As1 Cu0.93 Li1'
_cod_database_code 1528033

loop_
_symmetry_equiv_pos_as_xyz
x,y,z
-y,x-y,z
-x+y,-x,z

loop_
_atom_site_label
_atom_site_type_symbol
_atom_site_fract_x
_atom_site_fract_y
_atom_site_fract_z
_atom_site_occupancy
_atom_site_U_iso_or_equiv
Cu2 Cu 0.6667 0.3333 0.065 0.75 0.0
As3 As 0.6667 0.3333 0.361 1 0.0
Li2 Li 0 0 0.356 1 0.0
As1 As 0.3333 0.6667 0 1 0.0
Li3 Li 0 0 0.686 1 0.0
Cu3 Cu 0.6667 0.3333 0.655 1 0.0
Li1 Li 0 0 0.033 1 0.0
Cu1 Cu 0.3333 0.6667 0.351 1 0.0
As2 As 0.3333 0.6667 0.716 1 0.0
